data_7127941
loop_
_publ_author_name
'Park, Seonghyeon'
'Kim, Dongwon'
'Kim, Doheon'
'Kim, Dongwook'
'Jung, Ok-Sang'

_publ_section_title
;
 A cyclic manipulation of cage isomers <i>via</i> anion exchange and
 thermal isomerism.
;
_journal_issue 23
_journal_name_full 'Chemical communications (Cambridge, England)'
_journal_page_first 2919
_journal_page_last 2922
_journal_paper_doi 10.1039/d0cc08303h
_journal_volume 57
_journal_year 2021
_chemical_formula_sum 'C138 H182 N24 O25 Pd4 S Si8'
_chemical_formula_weight 3259.45
_space_group_crystal_system monoclinic
_space_group_IT_number 12
_space_group_name_Hall '-C 2y'
_space_group_name_H-M_alt 'C 1 2/m 1'
_atom_sites_solution_hydrogens geom
_audit_creation_method SHELXL-2018/3
_cell_angle_alpha 90
_cell_angle_beta 104.018(2)
_cell_angle_gamma 90
_cell_formula_units_Z 2
_cell_length_a 29.5695(7)
_cell_length_b 20.0007(7)
_cell_length_c 16.8654(4)
_cell_measurement_reflns_used 9852
_cell_measurement_temperature 173(2)
_cell_measurement_theta_max 24.57
_cell_measurement_theta_min 2.36
_cell_volume 9677.3(5)
_computing_cell_refinement 'Bruker APEXIII'
_computing_data_collection 'Bruker APEXIII'
_computing_data_reduction 'Bruker SAINT'
_computing_molecular_graphics ORTEP
_computing_publication_material CIFTAB
_computing_structure_refinement SHELXL
_computing_structure_solution SHELXS
_diffrn_ambient_temperature 173(2)
_diffrn_measured_fraction_theta_full 0.999
_diffrn_measured_fraction_theta_max 0.999
_diffrn_measurement_device_type 'Photon 100 CMOS detector'
_diffrn_measurement_method 'phi and omega scans'
_diffrn_radiation_type MoK\a
_diffrn_radiation_wavelength 0.71073
_diffrn_reflns_av_R_equivalents 0.0550
_diffrn_reflns_av_unetI/netI 0.0401
_diffrn_reflns_Laue_measured_fraction_full 0.999
_diffrn_reflns_Laue_measured_fraction_max 0.999
_diffrn_reflns_limit_h_max 36
_diffrn_reflns_limit_h_min -33
_diffrn_reflns_limit_k_max 24
_diffrn_reflns_limit_k_min -24
_diffrn_reflns_limit_l_max 20
_diffrn_reflns_limit_l_min -20
_diffrn_reflns_number 77963
_diffrn_reflns_point_group_measured_fraction_full 0.999
_diffrn_reflns_point_group_measured_fraction_max 0.999
_diffrn_reflns_theta_full 25.242
_diffrn_reflns_theta_max 25.999
_diffrn_reflns_theta_min 1.420
_diffrn_source 'fine-focus sealed tube'
_exptl_absorpt_coefficient_mu 0.484
_exptl_absorpt_correction_T_max 0.7457
_exptl_absorpt_correction_T_min 0.6851
_exptl_absorpt_correction_type multi-scan
_exptl_absorpt_process_details SADABS
_exptl_crystal_colour colorless
_exptl_crystal_density_diffrn 1.119
_exptl_crystal_description block
_exptl_crystal_F_000 3380
_exptl_crystal_size_max 0.220
_exptl_crystal_size_mid 0.210
_exptl_crystal_size_min 0.200
_refine_diff_density_max 2.842
_refine_diff_density_min -1.403
_refine_diff_density_rms 0.159
_refine_ls_extinction_method none
_refine_ls_goodness_of_fit_ref 1.076
_refine_ls_hydrogen_treatment constr
_refine_ls_matrix_type full
_refine_ls_number_parameters 524
_refine_ls_number_reflns 9786
_refine_ls_number_restraints 681
_refine_ls_restrained_S_all 1.087
_refine_ls_R_factor_all 0.1381
_refine_ls_R_factor_gt 0.1120
_refine_ls_shift/su_max 0.000
_refine_ls_shift/su_mean 0.000
_refine_ls_structure_factor_coef Fsqd
_refine_ls_weighting_details 'w=1/[\s^2^(Fo^2^)+(0.1466P)^2^+165.1730P] where P=(Fo^2^+2Fc^2^)/3'
_refine_ls_weighting_scheme calc
_refine_ls_wR_factor_gt 0.3003
_refine_ls_wR_factor_ref 0.3258
_reflns_Friedel_coverage 0.000
_reflns_number_gt 7225
_reflns_number_total 9786
_reflns_threshold_expression 'I > 2\s(I)'
_cod_data_source_file d0cc08303h3.cif
_cod_data_source_block PdL4NO3_direct_sq
_cod_depositor_comments
;
The following automatic conversions were performed:

data item '_exptl_absorpt_correction_type' value 'MULTI-SCAN' was
changed to 'multi-scan' in accordance with the
/home/data/users/saulius/crontab/automatic-downloads/rss-feeds/RSC/lib/dictionaries/cif_core.dic
dictionary named 'cif_core.dic' version 2.4.2 last updated on
2011-04-26.

Automatic conversion script
Id: cif_fix_values 7556 2019-12-06 15:28:31Z antanas 

 Adding full bibliography for 7127941--7127948.cif.
;
_cod_original_sg_symbol_H-M 'C 2/m'
_cod_database_code 7127941
_shelx_shelxl_version_number 2018/3
_shelx_space_group_comment
;
The symmetry employed for this shelxl refinement is uniquely defined
by the following loop, which should always be used as a source of
symmetry information in preference to the above space-group names.
They are only intended as comments.
;
_shelx_estimated_absorpt_t_min 0.901
_shelx_estimated_absorpt_t_max 0.909

loop_
_space_group_symop_operation_xyz
'x, y, z'
'-x, y, -z'
'x+1/2, y+1/2, z'
'-x+1/2, y+1/2, -z'
'-x, -y, -z'
'x, -y, z'
'-x+1/2, -y+1/2, -z'
'x+1/2, -y+1/2, z'

loop_
_atom_site_label
_atom_site_type_symbol
_atom_site_fract_x
_atom_site_fract_y
_atom_site_fract_z
_atom_site_U_iso_or_equiv
_atom_site_adp_type
_atom_site_occupancy
_atom_site_site_symmetry_order
_atom_site_calc_flag
_atom_site_refinement_flags_posn
_atom_site_refinement_flags_adp
_atom_site_refinement_flags_occupancy
_atom_site_disorder_assembly
_atom_site_disorder_group
Pd1 Pd 0.47532(2) 0.26654(3) 0.22540(4) 0.0464(3) Uani 1 1 d . U . . .
N1A N 0.52889(18) 0.2077(3) 0.2173(4) 0.0570(14) Uani 1 1 d G U . . .
C2A C 0.5585(2) 0.2325(2) 0.1716(4) 0.0596(15) Uani 1 1 d G U . . .
H2A H 0.552362 0.274816 0.145586 0.072 Uiso 1 1 calc R U . . .
C3A C 0.5970(2) 0.1956(3) 0.1641(4) 0.0636(13) Uani 1 1 d G U . . .
C4A C 0.6060(2) 0.1337(3) 0.2022(4) 0.0704(17) Uani 1 1 d G U . . .
H4A H 0.632319 0.108411 0.197104 0.085 Uiso 1 1 calc R U . . .
C5A C 0.5764(2) 0.1088(2) 0.2479(4) 0.0717(18) Uani 1 1 d G U . . .
H5A H 0.582510 0.066521 0.273948 0.086 Uiso 1 1 calc R U . . .
C6A C 0.5378(2) 0.1458(3) 0.2554(4) 0.0660(17) Uani 1 1 d G U . . .
H6A H 0.517627 0.128779 0.286612 0.079 Uiso 1 1 calc R U . . .
Si7A Si 0.63413(11) 0.23618(14) 0.09970(18) 0.0620(7) Uani 1 1 d . U . . .
N8A N 0.56961(19) 0.2103(3) -0.1443(3) 0.0570(14) Uani 1 1 d G U . . .
C9A C 0.5857(2) 0.2355(2) -0.0657(3) 0.0595(15) Uani 1 1 d G U . . .
H9A H 0.576833 0.279078 -0.052894 0.071 Uiso 1 1 calc R U . . .
C10A C 0.6147(2) 0.1969(3) -0.0058(3) 0.0614(14) Uani 1 1 d G U . . .
C11A C 0.6277(2) 0.1331(3) -0.0246(4) 0.0695(17) Uani 1 1 d G U . . .
H11A H 0.647491 0.106745 0.016322 0.083 Uiso 1 1 calc R U . . .
C12A C 0.6116(2) 0.1079(2) -0.1032(4) 0.0717(18) Uani 1 1 d G U . . .
H12A H 0.620429 0.064365 -0.116023 0.086 Uiso 1 1 calc R U . . .
C13A C 0.5826(2) 0.1465(3) -0.1631(3) 0.0661(17) Uani 1 1 d G U . . .
H13A H 0.571569 0.129340 -0.216804 0.079 Uiso 1 1 calc R U . . .
C14A C 0.6226(4) 0.3276(5) 0.0926(6) 0.062(2) Uani 1 1 d . U . . .
H14A H 0.589454 0.335395 0.067529 0.093 Uiso 1 1 calc R U . . .
H14B H 0.630647 0.347205 0.147454 0.093 Uiso 1 1 calc R U . . .
H14C H 0.641460 0.348419 0.058969 0.093 Uiso 1 1 calc R U . . .
C15A C 0.6973(4) 0.2203(6) 0.1475(7) 0.0744(15) Uani 1 1 d D U . . .
H15A H 0.702559 0.171087 0.155195 0.089 Uiso 1 1 calc R U . . .
C16A C 0.7283(3) 0.2475(7) 0.0936(7) 0.0772(18) Uani 1 1 d D U . . .
H16A H 0.720566 0.295073 0.080634 0.093 Uiso 1 1 calc R U . . .
H16B H 0.721927 0.222357 0.041510 0.093 Uiso 1 1 calc R U . . .
C17A C 0.7804(3) 0.2415(7) 0.1365(7) 0.085(2) Uani 1 1 d D U . . .
H17A H 0.789031 0.193627 0.143231 0.102 Uiso 1 1 calc R U . . .
H17B H 0.799204 0.262274 0.101837 0.102 Uiso 1 1 calc R U . . .
C18A C 0.7917(4) 0.2756(7) 0.2205(7) 0.093(2) Uani 1 1 d D U . . .
H18A H 0.825062 0.269454 0.247703 0.112 Uiso 1 1 calc R U . . .
H18B H 0.785300 0.324136 0.214097 0.112 Uiso 1 1 calc R U . . .
C19A C 0.7614(4) 0.2443(8) 0.2725(8) 0.095(2) Uani 1 1 d D U . . .
H19A H 0.768022 0.195853 0.279176 0.114 Uiso 1 1 calc R U . . .
H19B H 0.768702 0.265104 0.327389 0.114 Uiso 1 1 calc R U . . .
C20A C 0.7098(4) 0.2549(8) 0.2311(7) 0.0889(19) Uani 1 1 d D U . . .
H20A H 0.703300 0.303402 0.224075 0.107 Uiso 1 1 calc R U . . .
H20B H 0.690378 0.236531 0.266148 0.107 Uiso 1 1 calc R U . . .
N21A N 0.52011(18) 0.3266(2) 0.3025(3) 0.0496(12) Uani 1 1 d G U . . .
C22A C 0.5385(2) 0.3826(3) 0.2727(2) 0.0469(14) Uani 1 1 d G U . . .
H22A H 0.529311 0.393090 0.216172 0.056 Uiso 1 1 calc R U . . .
C23A C 0.5702(2) 0.4231(2) 0.3257(3) 0.0530(13) Uani 1 1 d G U . . .
C24A C 0.5836(2) 0.4077(3) 0.4085(3) 0.0651(17) Uani 1 1 d G U . . .
H24A H 0.605341 0.435447 0.444678 0.078 Uiso 1 1 calc R U . . .
C25A C 0.5653(2) 0.3518(3) 0.4383(2) 0.0712(18) Uani 1 1 d G U . . .
H25A H 0.574429 0.341234 0.494812 0.085 Uiso 1 1 calc R U . . .
C26A C 0.5335(2) 0.3112(3) 0.3853(3) 0.0628(17) Uani 1 1 d G U . . .
H26A H 0.520957 0.272948 0.405627 0.075 Uiso 1 1 calc R U . . .
Si27 Si 0.59402(13) 0.500000 0.2835(2) 0.0490(7) Uani 1 2 d S TU P . .
C28A C 0.5746(5) 0.500000 0.1707(8) 0.057(3) Uani 1 2 d S TU P . .
H28A H 0.540468 0.500000 0.154269 0.086 Uiso 1 2 calc R U P . .
H28B H 0.586533 0.540007 0.149077 0.086 Uiso 0.5 1 calc R U P . .
H28C H 0.586533 0.459993 0.149077 0.086 Uiso 0.5 1 calc R U P . .
C29A C 0.6580(5) 0.500000 0.3239(10) 0.0679(19) Uani 1 2 d DS TU P . .
H29A H 0.663827 0.499999 0.384794 0.081 Uiso 1 2 calc R U P . .
C30A C 0.6821(3) 0.5625(6) 0.3008(8) 0.091(2) Uani 1 1 d D U . . .
H30A H 0.666929 0.603016 0.316067 0.109 Uiso 1 1 calc R U . . .
H30B H 0.678604 0.563374 0.240903 0.109 Uiso 1 1 calc R U . . .
C31A C 0.7344(4) 0.5632(7) 0.3445(9) 0.103(3) Uani 1 1 d D U . . .
H31A H 0.749534 0.603472 0.328527 0.123 Uiso 1 1 calc R U . . .
H31B H 0.738285 0.564093 0.404514 0.123 Uiso 1 1 calc R U . . .
C32A C 0.7567(7) 0.500000 0.3197(14) 0.111(3) Uani 1 2 d DS TU P . .
H32A H 0.752980 0.500001 0.259715 0.133 Uiso 1 2 calc R U P . .
H32B H 0.790469 0.500000 0.346013 0.133 Uiso 1 2 calc R U P . .
N41A N 0.4233(2) 0.3292(3) 0.2320(4) 0.0468(12) Uani 1 1 d . U . . .
C42A C 0.4123(3) 0.3809(4) 0.1784(5) 0.0432(13) Uani 1 1 d . U . . .
H42A H 0.429845 0.386807 0.138641 0.052 Uiso 1 1 calc R U . . .
C43A C 0.3762(3) 0.4255(4) 0.1795(5) 0.0441(12) Uani 1 1 d . U . . .
C44A C 0.3511(3) 0.4140(5) 0.2396(6) 0.0520(14) Uani 1 1 d . U . . .
H44A H 0.325700 0.442354 0.242245 0.062 Uiso 1 1 calc R U . . .
C45A C 0.3632(3) 0.3621(5) 0.2944(6) 0.0556(15) Uani 1 1 d . U . . .
H45A H 0.346304 0.354800 0.334923 0.067 Uiso 1 1 calc R U . . .
C46A C 0.3994(3) 0.3212(5) 0.2903(6) 0.0532(14) Uani 1 1 d . U . . .
H46A H 0.408083 0.286350 0.329243 0.064 Uiso 1 1 calc R U . . .
Si47 Si 0.36483(10) 0.500000 0.1093(2) 0.0402(6) Uani 1 2 d S TU P . .
C48A C 0.4065(4) 0.500000 0.0424(7) 0.044(2) Uani 1 2 d S TU P . .
H48A H 0.438502 0.500000 0.076391 0.066 Uiso 1 2 calc R U P . .
H48B H 0.401488 0.459993 0.007865 0.066 Uiso 0.5 1 calc R U P . .
H48C H 0.401488 0.540007 0.007865 0.066 Uiso 0.5 1 calc R U P . .
C49A C 0.3019(4) 0.500000 0.0526(8) 0.0544(18) Uani 1 2 d DS TU P . .
H49A H 0.283048 0.500000 0.094444 0.065 Uiso 1 2 calc R U P . .
C50A C 0.2889(3) 0.4369(5) 0.0012(7) 0.072(2) Uani 1 1 d D U . . .
H50A H 0.295851 0.396944 0.036730 0.086 Uiso 1 1 calc R U . . .
H50B H 0.307456 0.434243 -0.040194 0.086 Uiso 1 1 calc R U . . .
C51A C 0.2365(3) 0.4385(6) -0.0414(7) 0.081(2) Uani 1 1 d D U . . .
H51A H 0.228143 0.397583 -0.074831 0.097 Uiso 1 1 calc R U . . .
H51B H 0.218021 0.439171 0.000241 0.097 Uiso 1 1 calc R U . . .
C52A C 0.2248(6) 0.500000 -0.0961(10) 0.083(3) Uani 1 2 d DS TU P . .
H52A H 0.243259 0.499999 -0.137830 0.100 Uiso 1 2 calc R U P . .
H52B H 0.191288 0.500001 -0.124369 0.100 Uiso 1 2 calc R U P . .
N1N N 0.6403(6) 1.000000 0.4277(13) 0.107(5) Uani 0.5 2 d DS TU P . .
O2N O 0.5973(6) 1.000000 0.4289(14) 0.110(6) Uani 0.5 2 d DS TU P . .
O3N O 0.6735(7) 1.000000 0.4915(12) 0.109(6) Uani 0.5 2 d DS TU P . .
O4N O 0.6508(7) 1.000000 0.3547(11) 0.109(6) Uani 0.5 2 d DS TU P . .
N9N N 0.7948(7) 0.500000 0.8404(12) 0.100(4) Uani 1 2 d S TU P . .
O10N O 0.7741(4) 0.5514(6) 0.8197(7) 0.126(3) Uani 1 1 d . U . . .
O11N O 0.8348(6) 0.500000 0.8837(11) 0.125(4) Uani 1 2 d S TU P . .
N12N N 0.500000 0.3449(7) 0.000000 0.075(3) Uani 1 2 d S TU P . .
O13N O 0.500000 0.2793(6) 0.000000 0.088(3) Uani 1 2 d S TU P . .
O14N O 0.4937(3) 0.3680(4) 0.0623(5) 0.082(2) Uani 1 1 d . U . . .
N15N N 0.4395(8) 0.1729(10) 0.4112(12) 0.067(3) Uani 0.25 1 d D U P A 1
O16N O 0.4072(9) 0.1291(12) 0.4030(14) 0.074(4) Uani 0.25 1 d D U P A 1
O17N O 0.4618(11) 0.1783(14) 0.3535(16) 0.056(3) Uani 0.25 1 d D U P A 1
O18N O 0.4485(10) 0.2156(12) 0.4701(13) 0.071(4) Uani 0.25 1 d D U P A 1
N15O N 0.4412(8) 0.1500(10) 0.4259(12) 0.064(3) Uani 0.25 1 d D U P B 2
O16O O 0.4110(9) 0.1765(13) 0.4589(15) 0.077(4) Uani 0.25 1 d D U P B 2
O17O O 0.4631(10) 0.0957(11) 0.4553(16) 0.077(4) Uani 0.25 1 d D U P B 2
O18O O 0.4533(13) 0.1793(14) 0.3644(17) 0.062(3) Uani 0.25 1 d D U P B 2
S1S S 0.6984(3) 0.500000 0.6053(5) 0.0726(18) Uani 0.5 2 d DS TU P C 1
O2S O 0.6502(5) 0.500000 0.5600(13) 0.084(3) Uani 0.5 2 d DS TU P C 1
C3S C 0.7457(9) 0.5661(14) 0.6260(14) 0.076(3) Uani 0.5 1 d . U P C 1
H3SA H 0.774451 0.547026 0.659888 0.114 Uiso 0.5 1 calc R U P C 1
H3SB H 0.751267 0.581658 0.574136 0.114 Uiso 0.5 1 calc R U P C 1
H3SC H 0.735744 0.603841 0.654806 0.114 Uiso 0.5 1 calc R U P C 1
N22N N 0.7106(6) 0.500000 0.5620(11) 0.065(3) Uani 0.5 2 d DS TU P D 2
O23N O 0.6671(6) 0.500000 0.5262(12) 0.081(3) Uani 0.5 2 d DS TU P D 2
O24N O 0.7321(5) 0.5556(7) 0.5871(10) 0.089(3) Uani 0.5 1 d D U P D 2

loop_
_atom_site_aniso_label
_atom_site_aniso_U_11
_atom_site_aniso_U_22
_atom_site_aniso_U_33
_atom_site_aniso_U_23
_atom_site_aniso_U_13
_atom_site_aniso_U_12
Pd1 0.0574(4) 0.0330(4) 0.0542(4) 0.0059(3) 0.0238(3) 0.0009(3)
N1A 0.073(3) 0.044(3) 0.062(3) 0.013(2) 0.033(3) 0.011(2)
C2A 0.072(3) 0.050(3) 0.066(3) 0.013(3) 0.035(3) 0.013(3)
C3A 0.075(3) 0.055(3) 0.069(3) 0.013(2) 0.034(2) 0.018(3)
C4A 0.085(4) 0.056(3) 0.076(4) 0.014(3) 0.030(3) 0.021(3)
C5A 0.089(4) 0.053(3) 0.077(4) 0.020(3) 0.028(3) 0.020(3)
C6A 0.084(4) 0.048(3) 0.072(4) 0.019(3) 0.031(3) 0.013(3)
Si7A 0.0688(15) 0.0571(14) 0.0682(15) 0.0128(12) 0.0322(12) 0.0209(12)
N8A 0.066(3) 0.042(3) 0.072(3) 0.000(3) 0.034(3) 0.008(3)
C9A 0.068(3) 0.050(3) 0.069(3) 0.002(3) 0.034(3) 0.014(3)
C10A 0.066(3) 0.055(3) 0.072(2) 0.006(2) 0.035(2) 0.016(3)
C11A 0.071(4) 0.055(3) 0.087(3) 0.005(3) 0.028(3) 0.018(3)
C12A 0.074(4) 0.050(3) 0.093(4) 0.000(3) 0.025(3) 0.018(3)
C13A 0.072(4) 0.045(3) 0.085(4) -0.003(3) 0.028(3) 0.012(3)
C14A 0.069(5) 0.053(3) 0.068(5) 0.006(3) 0.026(4) 0.007(4)
C15A 0.072(3) 0.085(3) 0.071(3) 0.012(3) 0.026(2) 0.025(3)
C16A 0.069(3) 0.091(4) 0.074(4) 0.014(4) 0.021(3) 0.018(4)
C17A 0.072(3) 0.101(5) 0.079(4) 0.011(4) 0.016(3) 0.020(4)
C18A 0.080(4) 0.110(5) 0.082(4) 0.007(4) 0.007(3) 0.025(4)
C19A 0.086(4) 0.117(5) 0.079(4) 0.004(4) 0.013(3) 0.031(4)
C20A 0.083(4) 0.109(5) 0.074(3) 0.006(4) 0.019(3) 0.031(4)
N21A 0.059(3) 0.045(3) 0.047(3) 0.010(2) 0.017(2) 0.003(2)
C22A 0.055(3) 0.042(3) 0.046(3) 0.006(2) 0.016(2) 0.002(2)
C23A 0.061(3) 0.050(3) 0.048(3) 0.003(2) 0.013(2) 0.002(2)
C24A 0.078(4) 0.061(3) 0.051(3) 0.007(3) 0.007(3) -0.008(3)
C25A 0.087(4) 0.067(4) 0.055(3) 0.013(3) 0.007(3) -0.010(3)
C26A 0.077(4) 0.058(3) 0.052(3) 0.014(3) 0.013(3) -0.006(3)
Si27 0.0519(18) 0.0494(17) 0.0467(16) 0.000 0.0137(14) 0.000
C28A 0.074(6) 0.049(6) 0.049(4) 0.000 0.014(4) 0.000
C29A 0.058(3) 0.080(4) 0.066(4) 0.000 0.015(3) 0.000
C30A 0.067(4) 0.108(5) 0.092(5) 0.014(3) 0.011(4) -0.017(3)
C31A 0.071(4) 0.127(6) 0.104(5) 0.011(4) 0.008(4) -0.015(3)
C32A 0.077(5) 0.142(8) 0.105(7) 0.000 0.006(6) 0.000
N41A 0.050(3) 0.041(3) 0.053(3) 0.002(2) 0.018(2) -0.003(2)
C42A 0.041(3) 0.041(3) 0.050(3) 0.001(2) 0.014(2) -0.004(2)
C43A 0.040(3) 0.044(3) 0.051(3) 0.001(2) 0.017(2) -0.004(2)
C44A 0.050(3) 0.053(3) 0.059(3) 0.003(3) 0.025(3) -0.002(3)
C45A 0.057(3) 0.056(3) 0.060(3) 0.006(3) 0.028(3) -0.002(3)
C46A 0.055(3) 0.051(3) 0.059(3) 0.006(3) 0.024(3) -0.003(3)
Si47 0.0319(14) 0.0437(15) 0.0469(16) 0.000 0.0135(12) 0.000
C48A 0.041(4) 0.045(5) 0.049(5) 0.000 0.018(4) 0.000
C49A 0.038(3) 0.061(4) 0.063(4) 0.000 0.010(3) 0.000
C50A 0.049(3) 0.075(4) 0.081(4) -0.008(3) -0.003(3) -0.004(3)
C51A 0.054(4) 0.086(5) 0.090(5) -0.007(3) -0.005(4) -0.005(3)
C52A 0.054(5) 0.094(6) 0.090(6) 0.000 -0.004(5) 0.000
N1N 0.074(9) 0.131(13) 0.104(11) 0.000 0.001(8) 0.000
O2N 0.077(9) 0.135(14) 0.106(12) 0.000 0.000(9) 0.000
O3N 0.076(10) 0.141(15) 0.102(11) 0.000 0.005(9) 0.000
O4N 0.075(11) 0.137(14) 0.104(11) 0.000 -0.003(9) 0.000
N9N 0.109(8) 0.081(6) 0.119(9) 0.000 0.046(7) 0.000
O10N 0.157(8) 0.092(6) 0.143(8) 0.026(5) 0.063(6) 0.029(5)
O11N 0.115(9) 0.135(9) 0.127(10) 0.000 0.033(7) 0.000
N12N 0.079(6) 0.081(5) 0.072(5) 0.000 0.031(5) 0.000
O13N 0.093(7) 0.080(5) 0.090(6) 0.000 0.023(6) 0.000
O14N 0.079(5) 0.098(5) 0.075(4) -0.008(4) 0.033(4) 0.007(4)
N15N 0.108(9) 0.054(6) 0.048(6) -0.006(5) 0.035(6) -0.009(6)
O16N 0.115(9) 0.061(7) 0.055(7) 0.004(5) 0.038(6) -0.014(6)
O17N 0.103(10) 0.035(6) 0.035(7) 0.002(5) 0.029(6) -0.014(7)
O18N 0.112(10) 0.059(7) 0.051(7) -0.007(5) 0.038(6) -0.009(7)
N15O 0.106(9) 0.049(6) 0.045(6) 0.005(5) 0.036(6) -0.018(6)
O16O 0.114(10) 0.066(7) 0.060(7) -0.003(6) 0.038(6) -0.012(6)
O17O 0.116(10) 0.059(7) 0.061(7) 0.006(6) 0.032(7) -0.011(7)
O18O 0.104(9) 0.045(6) 0.045(7) 0.000(5) 0.033(6) -0.020(6)
S1S 0.067(4) 0.100(5) 0.054(4) 0.000 0.023(3) 0.000
O2S 0.072(6) 0.115(7) 0.067(7) 0.000 0.022(5) 0.000
C3S 0.077(6) 0.101(7) 0.053(7) -0.005(6) 0.022(6) -0.003(4)
N22N 0.062(5) 0.101(6) 0.042(5) 0.000 0.031(4) 0.000
O23N 0.070(6) 0.114(7) 0.062(6) 0.000 0.023(5) 0.000
O24N 0.085(6) 0.111(6) 0.070(6) 0.004(5) 0.017(5) -0.005(4)

loop_
_atom_type_symbol
_atom_type_description
_atom_type_scat_dispersion_real
_atom_type_scat_dispersion_imag
_atom_type_scat_source
C C 0.0033 0.0016 'International Tables Vol C Tables 4.2.6.8 and 6.1.1.4'
H H 0.0000 0.0000 'International Tables Vol C Tables 4.2.6.8 and 6.1.1.4'
N N 0.0061 0.0033 'International Tables Vol C Tables 4.2.6.8 and 6.1.1.4'
O O 0.0106 0.0060 'International Tables Vol C Tables 4.2.6.8 and 6.1.1.4'
S S 0.1246 0.1234 'International Tables Vol C Tables 4.2.6.8 and 6.1.1.4'
Si Si 0.0817 0.0704 'International Tables Vol C Tables 4.2.6.8 and 6.1.1.4'
Pd Pd -0.9988 1.0072 'International Tables Vol C Tables 4.2.6.8 and 6.1.1.4'

loop_
_geom_angle_atom_site_label_1
_geom_angle_atom_site_label_2
_geom_angle_atom_site_label_3
_geom_angle
_geom_angle_site_symmetry_1
_geom_angle_site_symmetry_3
_geom_angle_publ_flag
N8A Pd1 N1A 91.6(3) 2_655 . ?
N8A Pd1 N41A 89.9(3) 2_655 . ?
N1A Pd1 N41A 177.3(2) . . ?
N8A Pd1 N21A 177.1(2) 2_655 . ?
N1A Pd1 N21A 89.3(3) . . ?
N41A Pd1 N21A 89.1(3) . . ?
C2A N1A C6A 120.0 . . ?
C2A N1A Pd1 116.2(3) . . ?
C6A N1A Pd1 123.8(3) . . ?
N1A C2A C3A 120.0 . . ?
N1A C2A H2A 120.0 . . ?
C3A C2A H2A 120.0 . . ?
C2A C3A C4A 120.0 . . ?
C2A C3A Si7A 115.1(3) . . ?
C4A C3A Si7A 124.9(3) . . ?
C5A C4A C3A 120.0 . . ?
C5A C4A H4A 120.0 . . ?
C3A C4A H4A 120.0 . . ?
C6A C5A C4A 120.0 . . ?
C6A C5A H5A 120.0 . . ?
C4A C5A H5A 120.0 . . ?
C5A C6A N1A 120.0 . . ?
C5A C6A H6A 120.0 . . ?
N1A C6A H6A 120.0 . . ?
C14A Si7A C15A 110.1(5) . . ?
C14A Si7A C10A 109.7(4) . . ?
C15A Si7A C10A 112.1(4) . . ?
C14A Si7A C3A 109.5(4) . . ?
C15A Si7A C3A 109.6(4) . . ?
C10A Si7A C3A 105.8(4) . . ?
C9A N8A C13A 120.0 . . ?
C9A N8A Pd1 117.7(3) . 2_655 ?
C13A N8A Pd1 122.2(3) . 2_655 ?
C10A C9A N8A 120.0 . . ?
C10A C9A H9A 120.0 . . ?
N8A C9A H9A 120.0 . . ?
C9A C10A C11A 120.0 . . ?
C9A C10A Si7A 116.3(3) . . ?
C11A C10A Si7A 123.7(3) . . ?
C12A C11A C10A 120.0 . . ?
C12A C11A H11A 120.0 . . ?
C10A C11A H11A 120.0 . . ?
C13A C12A C11A 120.0 . . ?
C13A C12A H12A 120.0 . . ?
C11A C12A H12A 120.0 . . ?
C12A C13A N8A 120.0 . . ?
C12A C13A H13A 120.0 . . ?
N8A C13A H13A 120.0 . . ?
Si7A C14A H14A 109.5 . . ?
Si7A C14A H14B 109.5 . . ?
H14A C14A H14B 109.5 . . ?
Si7A C14A H14C 109.5 . . ?
H14A C14A H14C 109.5 . . ?
H14B C14A H14C 109.5 . . ?
C20A C15A C16A 109.7(11) . . ?
C20A C15A Si7A 108.2(7) . . ?
C16A C15A Si7A 111.1(7) . . ?
C20A C15A H15A 109.2 . . ?
C16A C15A H15A 109.2 . . ?
Si7A C15A H15A 109.2 . . ?
C15A C16A C17A 111.5(9) . . ?
C15A C16A H16A 109.3 . . ?
C17A C16A H16A 109.3 . . ?
C15A C16A H16B 109.3 . . ?
C17A C16A H16B 109.3 . . ?
H16A C16A H16B 108.0 . . ?
C18A C17A C16A 111.6(10) . . ?
C18A C17A H17A 109.3 . . ?
C16A C17A H17A 109.3 . . ?
C18A C17A H17B 109.3 . . ?
C16A C17A H17B 109.3 . . ?
H17A C17A H17B 108.0 . . ?
C19A C18A C17A 108.7(11) . . ?
C19A C18A H18A 110.0 . . ?
C17A C18A H18A 110.0 . . ?
C19A C18A H18B 110.0 . . ?
C17A C18A H18B 110.0 . . ?
H18A C18A H18B 108.3 . . ?
C20A C19A C18A 109.8(10) . . ?
C20A C19A H19A 109.7 . . ?
C18A C19A H19A 109.7 . . ?
C20A C19A H19B 109.7 . . ?
C18A C19A H19B 109.7 . . ?
H19A C19A H19B 108.2 . . ?
C19A C20A C15A 110.4(10) . . ?
C19A C20A H20A 109.6 . . ?
C15A C20A H20A 109.6 . . ?
C19A C20A H20B 109.6 . . ?
C15A C20A H20B 109.6 . . ?
H20A C20A H20B 108.1 . . ?
C22A N21A C26A 120.0 . . ?
C22A N21A Pd1 120.0(3) . . ?
C26A N21A Pd1 120.0(3) . . ?
C23A C22A N21A 120.0 . . ?
C23A C22A H22A 120.0 . . ?
N21A C22A H22A 120.0 . . ?
C22A C23A C24A 120.0 . . ?
C22A C23A Si27 119.0(3) . . ?
C24A C23A Si27 121.0(3) . . ?
C23A C24A C25A 120.0 . . ?
C23A C24A H24A 120.0 . . ?
C25A C24A H24A 120.0 . . ?
C26A C25A C24A 120.0 . . ?
C26A C25A H25A 120.0 . . ?
C24A C25A H25A 120.0 . . ?
C25A C26A N21A 120.0 . . ?
C25A C26A H26A 120.0 . . ?
N21A C26A H26A 120.0 . . ?
C29A Si27 C28A 114.4(7) . . ?
C29A Si27 C23A 107.5(5) . 6_565 ?
C28A Si27 C23A 109.6(5) . 6_565 ?
C29A Si27 C23A 107.5(3) . . ?
C28A Si27 C23A 109.5(3) . . ?
C23A Si27 C23A 108.1(7) 6_565 . ?
Si27 C28A H28A 109.5 . . ?
Si27 C28A H28B 109.5 . . ?
H28A C28A H28B 109.5 . . ?
Si27 C28A H28C 109.5 . . ?
H28A C28A H28C 109.5 . . ?
H28B C28A H28C 109.5 . . ?
C30A C29A C30A 109.0(14) . 6_565 ?
C30A C29A Si27 113.8(8) . . ?
C30A C29A Si27 113.8(8) 6_565 . ?
C30A C29A H29A 106.6 . . ?
C30A C29A H29A 106.6 6_565 . ?
Si27 C29A H29A 106.6 . . ?
C29A C30A C31A 111.1(11) . . ?
C29A C30A H30A 109.4 . . ?
C31A C30A H30A 109.4 . . ?
C29A C30A H30B 109.4 . . ?
C31A C30A H30B 109.4 . . ?
H30A C30A H30B 108.0 . . ?
C32A C31A C30A 108.0(13) . . ?
C32A C31A H31A 110.1 . . ?
C30A C31A H31A 110.1 . . ?
C32A C31A H31B 110.1 . . ?
C30A C31A H31B 110.1 . . ?
H31A C31A H31B 108.4 . . ?
C31A C32A C31A 111.4(18) 6_565 . ?
C31A C32A H32A 109.4 6_565 . ?
C31A C32A H32A 109.4 . . ?
C31A C32A H32B 109.4 6_565 . ?
C31A C32A H32B 109.4 . . ?
H32A C32A H32B 108.0 . . ?
C46A N41A C42A 119.3(7) . . ?
C46A N41A Pd1 120.6(6) . . ?
C42A N41A Pd1 120.1(5) . . ?
N41A C42A C43A 122.6(7) . . ?
N41A C42A H42A 118.7 . . ?
C43A C42A H42A 118.7 . . ?
C42A C43A C44A 116.3(8) . . ?
C42A C43A Si47 121.3(6) . . ?
C44A C43A Si47 122.3(7) . . ?
C45A C44A C43A 120.5(8) . . ?
C45A C44A H44A 119.8 . . ?
C43A C44A H44A 119.8 . . ?
C46A C45A C44A 119.8(8) . . ?
C46A C45A H45A 120.1 . . ?
C44A C45A H45A 120.1 . . ?
N41A C46A C45A 121.5(9) . . ?
N41A C46A H46A 119.3 . . ?
C45A C46A H46A 119.3 . . ?
C48A Si47 C49A 114.3(6) . . ?
C48A Si47 C43A 109.7(3) . . ?
C49A Si47 C43A 108.9(3) . . ?
C48A Si47 C43A 109.7(3) . 6_565 ?
C49A Si47 C43A 108.9(3) . 6_565 ?
C43A Si47 C43A 104.7(5) . 6_565 ?
Si47 C48A H48A 109.5 . . ?
Si47 C48A H48B 109.5 . . ?
H48A C48A H48B 109.5 . . ?
Si47 C48A H48C 109.5 . . ?
H48A C48A H48C 109.5 . . ?
H48B C48A H48C 109.5 . . ?
C50A C49A C50A 111.6(12) 6_565 . ?
C50A C49A Si47 111.9(6) 6_565 . ?
C50A C49A Si47 111.9(6) . . ?
C50A C49A H49A 107.1 6_565 . ?
C50A C49A H49A 107.1 . . ?
Si47 C49A H49A 107.1 . . ?
C49A C50A C51A 109.6(9) . . ?
C49A C50A H50A 109.8 . . ?
C51A C50A H50A 109.8 . . ?
C49A C50A H50B 109.8 . . ?
C51A C50A H50B 109.8 . . ?
H50A C50A H50B 108.2 . . ?
C52A C51A C50A 110.7(10) . . ?
C52A C51A H51A 109.5 . . ?
C50A C51A H51A 109.5 . . ?
C52A C51A H51B 109.5 . . ?
C50A C51A H51B 109.5 . . ?
H51A C51A H51B 108.1 . . ?
C51A C52A C51A 107.5(13) 6_565 . ?
C51A C52A H52A 110.2 6_565 . ?
C51A C52A H52A 110.2 . . ?
C51A C52A H52B 110.2 6_565 . ?
C51A C52A H52B 110.2 . . ?
H52A C52A H52B 108.5 . . ?
O3N N1N O2N 123.6(13) . . ?
O3N N1N O4N 118.5(9) . . ?
O2N N1N O4N 117.9(11) . . ?
O10N N9N O10N 117(2) 6_565 . ?
O10N N9N O11N 121.3(11) 6_565 . ?
O10N N9N O11N 121.4(12) . . ?
O14N N12N O14N 134.7(16) 2_655 . ?
O14N N12N O13N 112.7(8) 2_655 . ?
O14N N12N O13N 112.7(8) . . ?
O16N N15N O18N 123.2(10) . . ?
O16N N15N O17N 118.4(9) . . ?
O18N N15N O17N 118.2(9) . . ?
O16O N15O O17O 121.2(10) . . ?
O16O N15O O18O 120.7(10) . . ?
O17O N15O O18O 117.9(9) . . ?
O2S S1S C3S 133.4(9) . . ?
O2S S1S C3S 133.4(9) . 6_565 ?
C3S S1S C3S 88.6(17) . 6_565 ?
S1S C3S H3SA 109.5 . . ?
S1S C3S H3SB 109.5 . . ?
H3SA C3S H3SB 109.5 . . ?
S1S C3S H3SC 109.5 . . ?
H3SA C3S H3SC 109.5 . . ?
H3SB C3S H3SC 109.5 . . ?
O23N N22N O24N 120.6(9) . . ?

loop_
_geom_bond_atom_site_label_1
_geom_bond_atom_site_label_2
_geom_bond_distance
_geom_bond_site_symmetry_2
_geom_bond_publ_flag
Pd1 N8A 2.005(4) 2_655 ?
Pd1 N1A 2.005(4) . ?
Pd1 N41A 2.008(7) . ?
Pd1 N21A 2.014(4) . ?
N1A C2A 1.3900 . ?
N1A C6A 1.3900 . ?
C2A C3A 1.3900 . ?
C2A H2A 0.9500 . ?
C3A C4A 1.3900 . ?
C3A Si7A 1.903(5) . ?
C4A C5A 1.3900 . ?
C4A H4A 0.9500 . ?
C5A C6A 1.3900 . ?
C5A H5A 0.9500 . ?
C6A H6A 0.9500 . ?
Si7A C14A 1.859(10) . ?
Si7A C15A 1.874(11) . ?
Si7A C10A 1.903(6) . ?
N8A C9A 1.3900 . ?
N8A C13A 1.3900 . ?
C9A C10A 1.3900 . ?
C9A H9A 0.9500 . ?
C10A C11A 1.3900 . ?
C11A C12A 1.3900 . ?
C11A H11A 0.9500 . ?
C12A C13A 1.3900 . ?
C12A H12A 0.9500 . ?
C13A H13A 0.9500 . ?
C14A H14A 0.9800 . ?
C14A H14B 0.9800 . ?
C14A H14C 0.9800 . ?
C15A C20A 1.534(17) . ?
C15A C16A 1.539(9) . ?
C15A H15A 1.0000 . ?
C16A C17A 1.539(9) . ?
C16A H16A 0.9900 . ?
C16A H16B 0.9900 . ?
C17A C18A 1.536(9) . ?
C17A H17A 0.9900 . ?
C17A H17B 0.9900 . ?
C18A C19A 1.531(9) . ?
C18A H18A 0.9900 . ?
C18A H18B 0.9900 . ?
C19A C20A 1.529(9) . ?
C19A H19A 0.9900 . ?
C19A H19B 0.9900 . ?
C20A H20A 0.9900 . ?
C20A H20B 0.9900 . ?
N21A C22A 1.3900 . ?
N21A C26A 1.3900 . ?
C22A C23A 1.3900 . ?
C22A H22A 0.9500 . ?
C23A C24A 1.3900 . ?
C23A Si27 1.899(4) . ?
C24A C25A 1.3900 . ?
C24A H24A 0.9500 . ?
C25A C26A 1.3900 . ?
C25A H25A 0.9500 . ?
C26A H26A 0.9500 . ?
Si27 C29A 1.848(15) . ?
Si27 C28A 1.849(13) . ?
C28A H28A 0.9800 . ?
C28A H28B 0.9800 . ?
C28A H28C 0.9800 . ?
C29A C30A 1.536(9) . ?
C29A C30A 1.536(9) 6_565 ?
C29A H29A 1.0000 . ?
C30A C31A 1.544(9) . ?
C30A H30A 0.9900 . ?
C30A H30B 0.9900 . ?
C31A C32A 1.531(9) . ?
C31A H31A 0.9900 . ?
C31A H31B 0.9900 . ?
C32A H32A 0.9900 . ?
C32A H32B 0.9900 . ?
N41A C46A 1.352(11) . ?
N41A C42A 1.359(10) . ?
C42A C43A 1.394(11) . ?
C42A H42A 0.9500 . ?
C43A C44A 1.412(11) . ?
C43A Si47 1.883(8) . ?
C44A C45A 1.380(13) . ?
C44A H44A 0.9500 . ?
C45A C46A 1.362(13) . ?
C45A H45A 0.9500 . ?
C46A H46A 0.9500 . ?
Si47 C48A 1.861(11) . ?
Si47 C49A 1.875(12) . ?
C48A H48A 0.9800 . ?
C48A H48B 0.9800 . ?
C48A H48C 0.9800 . ?
C49A C50A 1.526(8) 6_565 ?
C49A C50A 1.526(8) . ?
C49A H49A 1.0000 . ?
C50A C51A 1.541(8) . ?
C50A H50A 0.9900 . ?
C50A H50B 0.9900 . ?
C51A C52A 1.526(9) . ?
C51A H51A 0.9900 . ?
C51A H51B 0.9900 . ?
C52A H52A 0.9900 . ?
C52A H52B 0.9900 . ?
N1N O3N 1.268(10) . ?
N1N O2N 1.278(7) . ?
N1N O4N 1.341(16) . ?
N9N O10N 1.204(14) 6_565 ?
N9N O10N 1.204(14) . ?
N9N O11N 1.23(2) . ?
N12N O14N 1.203(9) 2_655 ?
N12N O14N 1.203(9) . ?
N12N O13N 1.311(18) . ?
N15N O16N 1.278(9) . ?
N15N O18N 1.288(9) . ?
N15N O17N 1.307(9) . ?
N15O O16O 1.277(9) . ?
N15O O17O 1.299(9) . ?
N15O O18O 1.314(9) . ?
S1S O2S 1.447(10) . ?
S1S C3S 1.89(3) . ?
S1S C3S 1.89(3) 6_565 ?
C3S H3SA 0.9800 . ?
C3S H3SB 0.9800 . ?
C3S H3SC 0.9800 . ?
N22N O23N 1.281(9) . ?
N22N O24N 1.301(8) . ?
N22N O24N 1.301(8) 6_565 ?

loop_
_geom_torsion_atom_site_label_1
_geom_torsion_atom_site_label_2
_geom_torsion_atom_site_label_3
_geom_torsion_atom_site_label_4
_geom_torsion
_geom_torsion_site_symmetry_1
_geom_torsion_site_symmetry_2
_geom_torsion_site_symmetry_3
_geom_torsion_site_symmetry_4
_geom_torsion_publ_flag
C6A N1A C2A C3A 0.0 . . . . ?
Pd1 N1A C2A C3A 178.8(4) . . . . ?
N1A C2A C3A C4A 0.0 . . . . ?
N1A C2A C3A Si7A 180.0(5) . . . . ?
C2A C3A C4A C5A 0.0 . . . . ?
Si7A C3A C4A C5A -179.9(6) . . . . ?
C3A C4A C5A C6A 0.0 . . . . ?
C4A C5A C6A N1A 0.0 . . . . ?
C2A N1A C6A C5A 0.0 . . . . ?
Pd1 N1A C6A C5A -178.7(5) . . . . ?
C13A N8A C9A C10A 0.0 . . . . ?
Pd1 N8A C9A C10A 176.2(4) 2_655 . . . ?
N8A C9A C10A C11A 0.0 . . . . ?
N8A C9A C10A Si7A -179.5(5) . . . . ?
C9A C10A C11A C12A 0.0 . . . . ?
Si7A C10A C11A C12A 179.5(5) . . . . ?
C10A C11A C12A C13A 0.0 . . . . ?
C11A C12A C13A N8A 0.0 . . . . ?
C9A N8A C13A C12A 0.0 . . . . ?
Pd1 N8A C13A C12A -176.0(4) 2_655 . . . ?
C14A Si7A C15A C20A 56.5(9) . . . . ?
C10A Si7A C15A C20A 178.9(8) . . . . ?
C3A Si7A C15A C20A -64.0(9) . . . . ?
C14A Si7A C15A C16A -64.0(10) . . . . ?
C10A Si7A C15A C16A 58.3(10) . . . . ?
C3A Si7A C15A C16A 175.5(8) . . . . ?
C20A C15A C16A C17A 54.3(13) . . . . ?
Si7A C15A C16A C17A 173.9(9) . . . . ?
C15A C16A C17A C18A -55.1(15) . . . . ?
C16A C17A C18A C19A 57.4(14) . . . . ?
C17A C18A C19A C20A -60.6(14) . . . . ?
C18A C19A C20A C15A 61.9(15) . . . . ?
C16A C15A C20A C19A -57.9(14) . . . . ?
Si7A C15A C20A C19A -179.3(9) . . . . ?
C26A N21A C22A C23A 0.0 . . . . ?
Pd1 N21A C22A C23A -178.5(4) . . . . ?
N21A C22A C23A C24A 0.0 . . . . ?
N21A C22A C23A Si27 -179.1(5) . . . . ?
C22A C23A C24A C25A 0.0 . . . . ?
Si27 C23A C24A C25A 179.1(5) . . . . ?
C23A C24A C25A C26A 0.0 . . . . ?
C24A C25A C26A N21A 0.0 . . . . ?
C22A N21A C26A C25A 0.0 . . . . ?
Pd1 N21A C26A C25A 178.5(4) . . . . ?
C22A C23A Si27 C29A -132.4(5) . . . . ?
C24A C23A Si27 C29A 48.5(6) . . . . ?
C22A C23A Si27 C28A -7.5(6) . . . . ?
C24A C23A Si27 C28A 173.4(5) . . . . ?
C22A C23A Si27 C23A 111.8(4) . . . 6_565 ?
C24A C23A Si27 C23A -67.3(6) . . . 6_565 ?
C28A Si27 C29A C30A 62.8(10) . . . . ?
C23A Si27 C29A C30A -59.1(12) 6_565 . . . ?
C23A Si27 C29A C30A -175.2(9) . . . . ?
C28A Si27 C29A C30A -62.8(10) . . . 6_565 ?
C23A Si27 C29A C30A 175.2(10) 6_565 . . 6_565 ?
C23A Si27 C29A C30A 59.1(11) . . . 6_565 ?
C30A C29A C30A C31A -58.5(17) 6_565 . . . ?
Si27 C29A C30A C31A 173.3(9) . . . . ?
C29A C30A C31A C32A 59.0(16) . . . . ?
C30A C31A C32A C31A -60(2) . . . 6_565 ?
C46A N41A C42A C43A -1.8(12) . . . . ?
Pd1 N41A C42A C43A 179.3(6) . . . . ?
N41A C42A C43A C44A -0.3(12) . . . . ?
N41A C42A C43A Si47 175.5(6) . . . . ?
C42A C43A C44A C45A 1.4(13) . . . . ?
Si47 C43A C44A C45A -174.3(7) . . . . ?
C43A C44A C45A C46A -0.4(14) . . . . ?
C42A N41A C46A C45A 2.9(13) . . . . ?
Pd1 N41A C46A C45A -178.2(7) . . . . ?
C44A C45A C46A N41A -1.8(15) . . . . ?
C42A C43A Si47 C48A 1.7(8) . . . . ?
C44A C43A Si47 C48A 177.2(7) . . . . ?
C42A C43A Si47 C49A 127.6(7) . . . . ?
C44A C43A Si47 C49A -56.9(8) . . . . ?
C42A C43A Si47 C43A -116.0(6) . . . 6_565 ?
C44A C43A Si47 C43A 59.5(9) . . . 6_565 ?
C48A Si47 C49A C50A -63.0(8) . . . 6_565 ?
C43A Si47 C49A C50A 173.8(8) . . . 6_565 ?
C43A Si47 C49A C50A 60.1(10) 6_565 . . 6_565 ?
C48A Si47 C49A C50A 63.0(8) . . . . ?
C43A Si47 C49A C50A -60.1(10) . . . . ?
C43A Si47 C49A C50A -173.8(8) 6_565 . . . ?
C50A C49A C50A C51A -55.8(15) 6_565 . . . ?
Si47 C49A C50A C51A 178.0(8) . . . . ?
C49A C50A C51A C52A 59.0(14) . . . . ?
C50A C51A C52A C51A -61.3(17) . . . 6_565 ?
